data_4066969
loop_
_publ_author_name
'Vicente, Jos\'e'
'Saura-Llamas, Isabel'
'Garc\'ia-L\'opez, Jos\'e-Antonio'
'Bautista, Delia'

_publ_section_title
;
 Eight-Membered Palladacycles Derived from the Insertion of Olefins into
 the Pd&#x2212;C Bond of Ortho-Palladated Pharmaceuticals Phenethylamine
 and Phentermine. Synthesis of Stable Heck-Type Intermediates Containing
 Accessible \b-Hydrogens and Its Use in the Synthesis of
 2-Styrylphenethylamines, Tetrahydroisoquinolines, and Eight-Membered
 Cyclic Amidines&#x2020;
;
_journal_issue 19
_journal_name_full Organometallics
_journal_page_first 4320
_journal_paper_doi 10.1021/om100738z
_journal_volume 29
_journal_year 2010
_chemical_formula_sum 'C27 H33 F3 N2 O3 S'
_chemical_formula_weight 522.61
_chemical_name_systematic
; 
 ? 
;
_space_group_IT_number 2
_symmetry_cell_setting triclinic
_symmetry_space_group_name_Hall '-P 1'
_symmetry_space_group_name_H-M 'P -1'
_atom_sites_solution_hydrogens geom
_atom_sites_solution_primary direct
_atom_sites_solution_secondary difmap
_audit_creation_method SHELXL-97
_cell_angle_alpha 90.106(2)
_cell_angle_beta 106.203(2)
_cell_angle_gamma 103.980(2)
_cell_formula_units_Z 2
_cell_length_a 9.6895(8)
_cell_length_b 10.3646(8)
_cell_length_c 13.2662(12)
_cell_measurement_reflns_used 7402
_cell_measurement_temperature 100(2)
_cell_measurement_theta_max 28.53
_cell_measurement_theta_min 2.26
_cell_volume 1238.05(18)
_computing_cell_refinement 'Bruker SAINT'
_computing_data_collection 'Bruker SMART'
_computing_data_reduction 'Bruker SAINT'
_computing_molecular_graphics 'Bruker SHELXTL'
_computing_publication_material 'Bruker SHELXTL'
_computing_structure_refinement 'SHELXL-97 (Sheldrick, 1997)'
_computing_structure_solution 'SHELXS-97 (Sheldrick, 1990)'
_diffrn_ambient_temperature 100(2)
_diffrn_detector_area_resol_mean 8.26
_diffrn_measured_fraction_theta_full 0.996
_diffrn_measured_fraction_theta_max 0.910
_diffrn_measurement_device_type 'Bruker SMART APEX CCD'
_diffrn_measurement_method \w-scan
_diffrn_radiation_monochromator graphite
_diffrn_radiation_source 'fine-focus sealed tube'
_diffrn_radiation_type MoK\a
_diffrn_radiation_wavelength 0.71073
_diffrn_reflns_av_R_equivalents 0.0206
_diffrn_reflns_av_sigmaI/netI 0.0255
_diffrn_reflns_limit_h_max 12
_diffrn_reflns_limit_h_min -12
_diffrn_reflns_limit_k_max 13
_diffrn_reflns_limit_k_min -13
_diffrn_reflns_limit_l_max 17
_diffrn_reflns_limit_l_min -17
_diffrn_reflns_number 15496
_diffrn_reflns_theta_full 26.00
_diffrn_reflns_theta_max 28.71
_diffrn_reflns_theta_min 2.03
_exptl_absorpt_coefficient_mu 0.186
_exptl_absorpt_correction_T_max 0.9798
_exptl_absorpt_correction_T_min 0.8158
_exptl_absorpt_correction_type multi-scan
_exptl_absorpt_process_details SADABS
_exptl_crystal_colour colourless
_exptl_crystal_density_diffrn 1.402
_exptl_crystal_density_method 'not measured'
_exptl_crystal_description prism
_exptl_crystal_F_000 552
_exptl_crystal_size_max 0.35
_exptl_crystal_size_mid 0.15
_exptl_crystal_size_min 0.11
_refine_diff_density_max 0.461
_refine_diff_density_min -0.376
_refine_diff_density_rms 0.057
_refine_ls_extinction_method none
_refine_ls_goodness_of_fit_ref 1.030
_refine_ls_hydrogen_treatment 'NH free, rigid methyls, others riding'
_refine_ls_matrix_type full
_refine_ls_number_parameters 337
_refine_ls_number_reflns 5821
_refine_ls_number_restraints 0
_refine_ls_restrained_S_all 1.030
_refine_ls_R_factor_all 0.0437
_refine_ls_R_factor_gt 0.0394
_refine_ls_shift/su_max 0.001
_refine_ls_shift/su_mean 0.000
_refine_ls_structure_factor_coef Fsqd
_refine_ls_weighting_details 'calc w=1/[\s^2^(Fo^2^)+(0.0526P)^2^+0.5948P] where P=(Fo^2^+2Fc^2^)/3'
_refine_ls_weighting_scheme calc
_refine_ls_wR_factor_gt 0.0982
_refine_ls_wR_factor_ref 0.1012
_reflns_number_gt 5275
_reflns_number_total 5821
_reflns_threshold_expression >2sigma(I)
_cod_data_source_file om100738z_si_002.cif
_cod_data_source_block jaf944bs
_cod_database_code 4066969

loop_
_symmetry_equiv_pos_as_xyz
'x, y, z'
'-x, -y, -z'

loop_
_atom_site_label
_atom_site_type_symbol
_atom_site_fract_x
_atom_site_fract_y
_atom_site_fract_z
_atom_site_U_iso_or_equiv
_atom_site_adp_type
_atom_site_occupancy
_atom_site_symmetry_multiplicity
_atom_site_calc_flag
_atom_site_refinement_flags
C1 C 0.41626(14) 0.32496(12) 0.92782(10) 0.0128(2) Uani 1 1 d .
C2 C 0.51837(14) 0.40730(12) 0.88294(10) 0.0133(2) Uani 1 1 d .
C3 C 0.67057(14) 0.42414(13) 0.92945(10) 0.0153(3) Uani 1 1 d .
H3 H 0.7396 0.4801 0.8995 0.018 Uiso 1 1 calc R
C4 C 0.72234(15) 0.36010(13) 1.01887(10) 0.0172(3) Uani 1 1 d .
H4 H 0.8260 0.3713 1.0493 0.021 Uiso 1 1 calc R
C5 C 0.62196(15) 0.27985(13) 1.06348(10) 0.0172(3) Uani 1 1 d .
H5 H 0.6568 0.2365 1.1250 0.021 Uiso 1 1 calc R
C6 C 0.47024(15) 0.26279(13) 1.01834(10) 0.0158(3) Uani 1 1 d .
H6 H 0.4023 0.2079 1.0496 0.019 Uiso 1 1 calc R
C7 C 0.25156(14) 0.31157(12) 0.87914(10) 0.0127(2) Uani 1 1 d .
H7 H 0.2370 0.4037 0.8712 0.015 Uiso 1 1 calc R
C8 C 0.18411(13) 0.23334(12) 0.76543(10) 0.0114(2) Uani 1 1 d .
H8 H 0.1477 0.2963 0.7136 0.014 Uiso 1 1 calc R
C9 C 0.29092(13) 0.17560(12) 0.72728(9) 0.0113(2) Uani 1 1 d .
C10 C 0.44049(14) 0.39634(12) 0.68072(10) 0.0134(2) Uani 1 1 d .
N1 N 0.39309(12) 0.24946(10) 0.68862(8) 0.0120(2) Uani 1 1 d .
H01 H 0.4454(18) 0.2068(17) 0.6666(13) 0.016(4) Uiso 1 1 d .
C11 C 0.46348(14) 0.47642(12) 0.78553(10) 0.0140(2) Uani 1 1 d .
H11A H 0.5356 0.5632 0.7884 0.017 Uiso 1 1 calc R
H11B H 0.3680 0.4949 0.7858 0.017 Uiso 1 1 calc R
C12 C 0.58919(15) 0.41727(13) 0.65631(11) 0.0176(3) Uani 1 1 d .
H12A H 0.6596 0.3865 0.7135 0.026 Uiso 1 1 calc R
H12B H 0.6285 0.5123 0.6496 0.026 Uiso 1 1 calc R
H12C H 0.5748 0.3665 0.5902 0.026 Uiso 1 1 calc R
C13 C 0.32893(15) 0.43990(13) 0.59031(10) 0.0177(3) Uani 1 1 d .
H13A H 0.3199 0.3911 0.5245 0.027 Uiso 1 1 calc R
H13B H 0.3632 0.5358 0.5843 0.027 Uiso 1 1 calc R
H13C H 0.2320 0.4208 0.6040 0.027 Uiso 1 1 calc R
C14 C 0.14458(15) 0.23714(13) 0.93984(10) 0.0166(3) Uani 1 1 d .
H14 H 0.1868 0.2483 1.0182 0.020 Uiso 1 1 calc R
C15 C 0.04766(14) 0.12829(13) 0.77831(10) 0.0138(2) Uani 1 1 d .
H15 H 0.0091 0.0505 0.7247 0.017 Uiso 1 1 calc R
C16 C 0.10335(15) 0.09259(13) 0.89292(10) 0.0163(3) Uani 1 1 d .
H16A H 0.0242 0.0334 0.9172 0.020 Uiso 1 1 calc R
H16B H 0.1902 0.0542 0.9050 0.020 Uiso 1 1 calc R
C17 C -0.00371(15) 0.27548(14) 0.89842(12) 0.0207(3) Uani 1 1 d .
H17A H 0.0121 0.3733 0.8962 0.025 Uiso 1 1 calc R
H17B H -0.0703 0.2427 0.9426 0.025 Uiso 1 1 calc R
C18 C -0.06825(15) 0.20450(14) 0.78569(11) 0.0183(3) Uani 1 1 d .
H18A H -0.1667 0.1424 0.7771 0.022 Uiso 1 1 calc R
H18B H -0.0777 0.2701 0.7316 0.022 Uiso 1 1 calc R
N2 N 0.28089(12) 0.04572(11) 0.72848(8) 0.0125(2) Uani 1 1 d .
H02 H 0.209(2) -0.0062(18) 0.7455(13) 0.021(4) Uiso 1 1 d .
C21 C 0.37037(14) -0.01975(12) 0.68589(10) 0.0128(2) Uani 1 1 d .
C22 C 0.31111(15) -0.07692(13) 0.58262(10) 0.0156(3) Uani 1 1 d .
C23 C 0.39505(16) -0.14552(14) 0.54408(11) 0.0200(3) Uani 1 1 d .
H23 H 0.3574 -0.1856 0.4742 0.024 Uiso 1 1 calc R
C24 C 0.53243(16) -0.15636(14) 0.60580(12) 0.0208(3) Uani 1 1 d .
H24 H 0.5875 -0.2044 0.5784 0.025 Uiso 1 1 calc R
C25 C 0.58963(15) -0.09698(13) 0.70776(11) 0.0180(3) Uani 1 1 d .
H25 H 0.6841 -0.1044 0.7495 0.022 Uiso 1 1 calc R
C26 C 0.51003(14) -0.02656(12) 0.74966(10) 0.0147(3) Uani 1 1 d .
C27 C 0.16299(16) -0.06339(15) 0.51520(11) 0.0207(3) Uani 1 1 d .
H27A H 0.0888 -0.0899 0.5535 0.031 Uiso 1 1 calc R
H27B H 0.1329 -0.1210 0.4501 0.031 Uiso 1 1 calc R
H27C H 0.1708 0.0295 0.4980 0.031 Uiso 1 1 calc R
C28 C 0.57226(15) 0.04159(14) 0.85909(11) 0.0187(3) Uani 1 1 d .
H28A H 0.6677 0.0219 0.8933 0.028 Uiso 1 1 calc R
H28B H 0.5027 0.0091 0.9002 0.028 Uiso 1 1 calc R
H28C H 0.5868 0.1381 0.8550 0.028 Uiso 1 1 calc R
C99 C -0.00709(15) 0.40443(13) 0.33741(11) 0.0171(3) Uani 1 1 d .
F1 F 0.10939(9) 0.50562(8) 0.38273(7) 0.02433(19) Uani 1 1 d .
F2 F -0.10598(10) 0.45636(9) 0.26992(8) 0.0324(2) Uani 1 1 d .
F3 F -0.06655(12) 0.35506(9) 0.41237(8) 0.0334(2) Uani 1 1 d .
S1 S 0.04453(3) 0.27702(3) 0.27014(3) 0.01546(9) Uani 1 1 d .
O1 O -0.09702(11) 0.18160(9) 0.22621(8) 0.0202(2) Uani 1 1 d .
O2 O 0.14630(13) 0.23051(12) 0.35387(9) 0.0318(3) Uani 1 1 d .
O3 O 0.10620(13) 0.34831(11) 0.19385(9) 0.0317(3) Uani 1 1 d .

loop_
_atom_site_aniso_label
_atom_site_aniso_U_11
_atom_site_aniso_U_22
_atom_site_aniso_U_33
_atom_site_aniso_U_23
_atom_site_aniso_U_13
_atom_site_aniso_U_12
C1 0.0142(6) 0.0122(6) 0.0118(6) -0.0027(4) 0.0032(5) 0.0036(5)
C2 0.0167(6) 0.0111(6) 0.0114(6) -0.0022(4) 0.0035(5) 0.0030(5)
C3 0.0146(6) 0.0145(6) 0.0156(6) -0.0041(5) 0.0047(5) 0.0008(5)
C4 0.0151(6) 0.0180(6) 0.0162(6) -0.0054(5) 0.0004(5) 0.0047(5)
C5 0.0219(7) 0.0161(6) 0.0120(6) -0.0013(5) 0.0007(5) 0.0066(5)
C6 0.0195(6) 0.0136(6) 0.0138(6) -0.0011(5) 0.0051(5) 0.0030(5)
C7 0.0140(6) 0.0115(6) 0.0133(6) -0.0015(4) 0.0051(5) 0.0031(5)
C8 0.0112(5) 0.0112(5) 0.0125(6) 0.0003(4) 0.0040(4) 0.0033(4)
C9 0.0117(5) 0.0125(6) 0.0082(5) -0.0007(4) 0.0005(4) 0.0027(4)
C10 0.0157(6) 0.0100(6) 0.0138(6) 0.0014(4) 0.0052(5) 0.0011(5)
N1 0.0135(5) 0.0107(5) 0.0137(5) 0.0001(4) 0.0058(4) 0.0040(4)
C11 0.0172(6) 0.0106(6) 0.0141(6) 0.0003(4) 0.0053(5) 0.0027(5)
C12 0.0193(6) 0.0149(6) 0.0191(6) -0.0003(5) 0.0096(5) 0.0006(5)
C13 0.0223(7) 0.0161(6) 0.0141(6) 0.0031(5) 0.0040(5) 0.0054(5)
C14 0.0171(6) 0.0188(6) 0.0146(6) -0.0017(5) 0.0076(5) 0.0024(5)
C15 0.0128(6) 0.0128(6) 0.0160(6) -0.0001(5) 0.0054(5) 0.0023(5)
C16 0.0175(6) 0.0163(6) 0.0157(6) 0.0021(5) 0.0081(5) 0.0016(5)
C17 0.0171(6) 0.0212(7) 0.0263(7) -0.0049(5) 0.0109(6) 0.0038(5)
C18 0.0131(6) 0.0185(6) 0.0244(7) -0.0012(5) 0.0070(5) 0.0040(5)
N2 0.0124(5) 0.0114(5) 0.0149(5) 0.0002(4) 0.0065(4) 0.0021(4)
C21 0.0144(6) 0.0093(5) 0.0165(6) 0.0010(4) 0.0067(5) 0.0034(5)
C22 0.0162(6) 0.0146(6) 0.0163(6) 0.0004(5) 0.0047(5) 0.0042(5)
C23 0.0227(7) 0.0198(7) 0.0178(6) -0.0042(5) 0.0057(5) 0.0065(5)
C24 0.0204(7) 0.0182(7) 0.0273(7) -0.0023(5) 0.0101(6) 0.0080(5)
C25 0.0136(6) 0.0152(6) 0.0251(7) 0.0003(5) 0.0049(5) 0.0044(5)
C26 0.0147(6) 0.0111(6) 0.0181(6) 0.0015(5) 0.0052(5) 0.0022(5)
C27 0.0197(7) 0.0236(7) 0.0180(6) -0.0020(5) 0.0010(5) 0.0089(6)
C28 0.0190(6) 0.0165(6) 0.0183(6) -0.0004(5) 0.0015(5) 0.0049(5)
C99 0.0146(6) 0.0169(6) 0.0198(6) 0.0022(5) 0.0035(5) 0.0054(5)
F1 0.0215(4) 0.0212(4) 0.0259(4) -0.0073(3) 0.0028(3) 0.0022(3)
F2 0.0303(5) 0.0266(5) 0.0354(5) -0.0036(4) -0.0076(4) 0.0182(4)
F3 0.0453(6) 0.0272(5) 0.0398(5) 0.0041(4) 0.0315(5) 0.0089(4)
S1 0.01271(16) 0.01548(16) 0.01809(16) -0.00067(12) 0.00467(12) 0.00309(12)
O1 0.0164(5) 0.0136(5) 0.0282(5) 0.0012(4) 0.0053(4) 0.0007(4)
O2 0.0273(6) 0.0343(6) 0.0328(6) -0.0046(5) -0.0041(5) 0.0209(5)
O3 0.0361(6) 0.0274(6) 0.0297(6) -0.0067(5) 0.0210(5) -0.0092(5)

loop_
_atom_type_symbol
_atom_type_description
_atom_type_scat_dispersion_real
_atom_type_scat_dispersion_imag
_atom_type_scat_source
C C 0.0033 0.0016 'International Tables Vol C Tables 4.2.6.8 and 6.1.1.4'
H H 0.0000 0.0000 'International Tables Vol C Tables 4.2.6.8 and 6.1.1.4'
N N 0.0061 0.0033 'International Tables Vol C Tables 4.2.6.8 and 6.1.1.4'
O O 0.0106 0.0060 'International Tables Vol C Tables 4.2.6.8 and 6.1.1.4'
F F 0.0171 0.0103 'International Tables Vol C Tables 4.2.6.8 and 6.1.1.4'
S S 0.1246 0.1234 'International Tables Vol C Tables 4.2.6.8 and 6.1.1.4'

loop_
_geom_angle_atom_site_label_1
_geom_angle_atom_site_label_2
_geom_angle_atom_site_label_3
_geom_angle
C6 C1 C2 118.86(12)
C6 C1 C7 122.06(12)
C2 C1 C7 119.02(11)
C3 C2 C1 119.48(12)
C3 C2 C11 120.43(12)
C1 C2 C11 120.10(11)
C4 C3 C2 120.89(12)
C5 C4 C3 119.65(12)
C4 C5 C6 120.06(12)
C5 C6 C1 121.06(12)
C1 C7 C14 117.37(11)
C1 C7 C8 114.50(10)
C14 C7 C8 102.31(10)
C9 C8 C15 114.26(10)
C9 C8 C7 115.09(10)
C15 C8 C7 102.39(9)
N1 C9 N2 117.68(11)
N1 C9 C8 122.30(11)
N2 C9 C8 119.98(11)
N1 C10 C13 110.30(10)
N1 C10 C12 104.11(10)
C13 C10 C12 109.71(11)
N1 C10 C11 112.09(10)
C13 C10 C11 110.97(10)
C12 C10 C11 109.43(10)
C9 N1 C10 132.02(11)
C2 C11 C10 114.41(10)
C17 C14 C16 101.56(11)
C17 C14 C7 107.98(11)
C16 C14 C7 102.87(10)
C16 C15 C18 101.95(10)
C16 C15 C8 102.37(10)
C18 C15 C8 106.73(10)
C14 C16 C15 94.38(10)
C14 C17 C18 103.00(10)
C15 C18 C17 103.35(11)
C9 N2 C21 123.78(11)
C22 C21 C26 122.71(12)
C22 C21 N2 117.98(11)
C26 C21 N2 119.29(11)
C23 C22 C21 117.53(12)
C23 C22 C27 121.27(12)
C21 C22 C27 121.19(12)
C24 C23 C22 121.22(13)
C23 C24 C25 120.05(12)
C24 C25 C26 120.83(13)
C25 C26 C21 117.63(12)
C25 C26 C28 121.51(12)
C21 C26 C28 120.86(11)
F3 C99 F2 107.65(11)
F3 C99 F1 107.12(11)
F2 C99 F1 106.80(11)
F3 C99 S1 111.80(9)
F2 C99 S1 111.02(9)
F1 C99 S1 112.19(9)
O3 S1 O2 116.16(8)
O3 S1 O1 114.61(7)
O2 S1 O1 114.47(7)
O3 S1 C99 103.58(7)
O2 S1 C99 103.28(6)
O1 S1 C99 102.16(6)

loop_
_geom_bond_atom_site_label_1
_geom_bond_atom_site_label_2
_geom_bond_distance
C1 C6 1.3950(18)
C1 C2 1.4087(18)
C1 C7 1.5168(17)
C2 C3 1.3977(18)
C2 C11 1.5067(17)
C3 C4 1.3896(19)
C4 C5 1.386(2)
C5 C6 1.3906(19)
C7 C14 1.5491(17)
C7 C8 1.5967(17)
C8 C9 1.5086(17)
C8 C15 1.5473(17)
C9 N1 1.3220(16)
C9 N2 1.3265(16)
C10 N1 1.4929(16)
C10 C13 1.5248(18)
C10 C12 1.5289(18)
C10 C11 1.5509(17)
C14 C17 1.5363(19)
C14 C16 1.5364(18)
C15 C16 1.5429(18)
C15 C18 1.5442(18)
C17 C18 1.5558(19)
N2 C21 1.4448(16)
C21 C22 1.3969(18)
C21 C26 1.3998(18)
C22 C23 1.3923(19)
C22 C27 1.5036(18)
C23 C24 1.385(2)
C24 C25 1.389(2)
C25 C26 1.3951(18)
C26 C28 1.5073(18)
C99 F3 1.3274(16)
C99 F2 1.3349(16)
C99 F1 1.3350(16)
C99 S1 1.8314(14)
S1 O3 1.4333(11)
S1 O2 1.4349(11)
S1 O1 1.4476(10)

loop_
_geom_hbond_atom_site_label_D
_geom_hbond_atom_site_label_H
_geom_hbond_atom_site_label_A
_geom_hbond_distance_DH
_geom_hbond_distance_HA
_geom_hbond_distance_DA
_geom_hbond_angle_DHA
_geom_hbond_site_symmetry_A
N2 H02 O1 0.858(18) 1.974(18) 2.7679(15) 153.5(16) 2_556
C5 H5 O1 0.95 2.59 3.3435(17) 136.9 1_656
C24 H24 O2 0.95 2.56 3.2857(18) 132.9 2_656
C3 H3 O3 0.95 2.59 3.5271(17) 170.8 2_666
